data_2217500
loop_
_publ_author_name
'Chunyuan Li'
'Min Chen'
'Changlun Shao'

_publ_section_title
;
 <i>trans</i>-Tetraaquabis(nicotinamide-\k<i>N</i>)cadmium(II)
 biphenyl-4,4'-disulfonate
;
_journal_coeditor_code FJ2097
_journal_issue 2
_journal_name_full 'Acta Crystallographica Section E'
_journal_page_first m424
_journal_page_last m424
_journal_paper_doi 10.1107/S1600536808002390
_journal_volume 64
_journal_year 2008
_chemical_formula_iupac '[Cd (C6 H6 N2 O)2 (H2 O)4] (C10 H8 O6 S2)'
_chemical_formula_moiety 'C12 H20 Cd N4 O6 +, C12 H8 O6 S2 -'
_chemical_formula_sum 'C24 H28 Cd N4 O12 S2'
_chemical_formula_weight 741.02
_chemical_name_systematic
;
trans-Tetraaquabis(nicotinamide-\kN)cadmium(II) biphenyl-4,4'-disulfonate
;
_space_group_IT_number 13
_symmetry_cell_setting monoclinic
_symmetry_space_group_name_Hall '-P 2yc'
_symmetry_space_group_name_H-M 'P 1 2/c 1'
_atom_sites_solution_hydrogens geom
_atom_sites_solution_primary direct
_atom_sites_solution_secondary difmap
_cell_angle_alpha 90.00
_cell_angle_beta 110.980(9)
_cell_angle_gamma 90.00
_cell_formula_units_Z 2
_cell_length_a 14.742(8)
_cell_length_b 6.899(4)
_cell_length_c 15.292(8)
_cell_measurement_reflns_used 7656
_cell_measurement_temperature 298(2)
_cell_measurement_theta_max 18
_cell_measurement_theta_min 12
_cell_volume 1452.2(14)
_computing_cell_refinement 'SMART (Bruker, 1997)'
_computing_data_collection 'SMART (Bruker, 1997)'
_computing_data_reduction 'SAINT (Bruker, 1997)'
_computing_molecular_graphics 'SHELXTL (Sheldrick, 2008)'
_computing_publication_material 'SHELXTL (Sheldrick, 2008)'
_computing_structure_refinement 'SHELXL97 (Sheldrick, 2008)'
_computing_structure_solution 'SHELXS97 (Sheldrick, 2008)'
_diffrn_ambient_temperature 298(2)
_diffrn_measured_fraction_theta_full 0.991
_diffrn_measured_fraction_theta_max 0.991
_diffrn_measurement_device_type 'Bruker SMART APEX CCD'
_diffrn_measurement_method '\f and \w'
_diffrn_radiation_monochromator graphite
_diffrn_radiation_source 'fine-focus sealed tube'
_diffrn_radiation_type MoK\a
_diffrn_radiation_wavelength 0.71073
_diffrn_reflns_av_R_equivalents 0.0344
_diffrn_reflns_av_sigmaI/netI 0.0248
_diffrn_reflns_limit_h_max 12
_diffrn_reflns_limit_h_min -18
_diffrn_reflns_limit_k_max 7
_diffrn_reflns_limit_k_min -8
_diffrn_reflns_limit_l_max 18
_diffrn_reflns_limit_l_min -13
_diffrn_reflns_number 7656
_diffrn_reflns_theta_full 26.00
_diffrn_reflns_theta_max 26.00
_diffrn_reflns_theta_min 3.28
_diffrn_standards_decay_% 0
_diffrn_standards_number 0
_exptl_absorpt_coefficient_mu 0.965
_exptl_absorpt_correction_T_max 0.741
_exptl_absorpt_correction_T_min 0.682
_exptl_absorpt_correction_type multi-scan
_exptl_absorpt_process_details '(SADABS; Sheldrick, 1996)'
_exptl_crystal_colour Colourless
_exptl_crystal_density_diffrn 1.695
_exptl_crystal_density_method 'not measured'
_exptl_crystal_description Block
_exptl_crystal_F_000 752
_exptl_crystal_size_max 0.40
_exptl_crystal_size_mid 0.36
_exptl_crystal_size_min 0.31
_refine_diff_density_max 0.575
_refine_diff_density_min -1.187
_refine_ls_extinction_coef 0.052(2)
_refine_ls_extinction_expression Fc^*^=kFc[1+0.001xFc^2^\l^3^/sin(2\q)]^-1/4^
_refine_ls_extinction_method 'SHELXL97 (Sheldrick, 2008)'
_refine_ls_goodness_of_fit_ref 1.070
_refine_ls_hydrogen_treatment constr
_refine_ls_matrix_type full
_refine_ls_number_parameters 197
_refine_ls_number_reflns 2842
_refine_ls_number_restraints 0
_refine_ls_restrained_S_all 1.070
_refine_ls_R_factor_all 0.0337
_refine_ls_R_factor_gt 0.0304
_refine_ls_shift/su_max 0.000
_refine_ls_shift/su_mean 0.000
_refine_ls_structure_factor_coef Fsqd
_refine_ls_weighting_details 'calc w=1/[\s^2^(Fo^2^)+(0.0578P)^2^+0.3728P] where P=(Fo^2^+2Fc^2^)/3'
_refine_ls_weighting_scheme calc
_refine_ls_wR_factor_gt 0.0876
_refine_ls_wR_factor_ref 0.0917
_reflns_number_gt 2477
_reflns_number_total 2842
_reflns_threshold_expression I>2\s(I)
_cod_data_source_file fj2097.cif
_cod_data_source_block I
_cod_depositor_comments
;
The following automatic conversions were performed:
'_symmetry_cell_setting' value 'Monoclinic' changed to 'monoclinic'
according to '/home/saulius/struct/CIF-dictionaries/cif_core.dic'
dictionary named 'cif_core.dic' version 2.4.1 from 2010-06-29.

Automatic conversion script
Id: cif_fix_enum 1527 2010-12-29 10:47:43Z saulius 

The following automatic conversions were performed:

'_symmetry_cell_setting' value 'Monoclinic' changed to 'monoclinic'
according to /home/saulius/struct/CIF-dictionaries/cif_core.dic
dictionary named 'cif_core.dic' version 2.4.1 from 2010-06-29.

Automatic conversion script
Id: cif_fix_values 1715 2011-07-08 13:25:40Z adriana 
;
_cod_original_cell_volume 1452.2(13)
_cod_original_sg_symbol_H-M 'P 2/c'
_cod_database_code 2217500
_cod_database_fobs_code 2217500

loop_
_symmetry_equiv_pos_as_xyz
'x, y, z'
'-x, y, -z+1/2'
'-x, -y, -z'
'x, -y, z-1/2'

loop_
_atom_site_type_symbol
_atom_site_label
_atom_site_fract_x
_atom_site_fract_y
_atom_site_fract_z
_atom_site_U_iso_or_equiv
_atom_site_adp_type
_atom_site_calc_flag
_atom_site_refinement_flags
_atom_site_occupancy
Cd Cd1 0.5000 0.0000 0.5000 0.02772(14) Uani d S 1
S S1 0.31842(5) 0.50038(6) 0.18505(5) 0.03230(18) Uani d . 1
O O1 0.03394(9) 0.0836(3) 0.40310(11) 0.0485(4) Uani d . 1
O O2 0.30985(11) 0.3259(3) 0.12698(14) 0.0544(5) Uani d . 1
O O3 0.39387(14) 0.4851(2) 0.27876(16) 0.0462(5) Uani d . 1
O O4 0.32299(12) 0.6768(3) 0.13379(15) 0.0582(5) Uani d . 1
O O5 0.51977(12) -0.2553(3) 0.41016(16) 0.0738(7) Uani d . 1
H H5A 0.4803 -0.3193 0.3698 0.089 Uiso d R 1
H H5B 0.5698 -0.2876 0.3976 0.089 Uiso d R 1
O O6 0.51991(12) 0.2033(3) 0.38506(14) 0.0657(6) Uani d . 1
H H6A 0.4802 0.2889 0.3531 0.079 Uiso d R 1
H H6B 0.5701 0.2527 0.3817 0.079 Uiso d R 1
N N1 0.34204(14) -0.00860(19) 0.41343(14) 0.0296(4) Uani d . 1
N N2 0.12317(10) -0.1123(3) 0.52234(10) 0.0370(4) Uani d . 1
H H2A 0.0802 -0.1148 0.5484 0.044 Uiso calc R 1
H H2B 0.1766 -0.1754 0.5469 0.044 Uiso calc R 1
C C1 0.27511(17) -0.0072(2) 0.45320(16) 0.0279(5) Uani d . 1
H H1 0.2932 -0.0044 0.5180 0.033 Uiso calc R 1
C C2 0.18103(17) -0.0100(2) 0.39791(17) 0.0277(5) Uani d . 1
C C3 0.15424(17) -0.0111(2) 0.29767(16) 0.0316(5) Uani d . 1
H H3 0.0888 -0.0066 0.2600 0.038 Uiso calc R 1
C C4 0.22217(18) -0.0186(3) 0.25694(16) 0.0334(5) Uani d . 1
H H4 0.2057 -0.0249 0.1923 0.040 Uiso calc R 1
C C5 0.31554(17) -0.0164(2) 0.31683(16) 0.0320(5) Uani d . 1
H H5 0.3645 -0.0202 0.2919 0.038 Uiso calc R 1
C C6 0.10639(16) -0.0082(2) 0.44191(16) 0.0302(5) Uani d . 1
C C7 0.21328(17) 0.5140(2) 0.20881(19) 0.0303(5) Uani d . 1
C C8 0.21293(18) 0.4744(3) 0.30073(19) 0.0348(5) Uani d . 1
H H8 0.2707 0.4455 0.3494 0.042 Uiso calc R 1
C C9 0.12884(18) 0.4791(3) 0.31652(19) 0.0349(5) Uani d . 1
H H9 0.1271 0.4538 0.3756 0.042 Uiso calc R 1
C C10 0.04503(16) 0.5228(2) 0.24163(18) 0.0311(5) Uani d . 1
C C11 0.04791(14) 0.5662(3) 0.15037(15) 0.0353(4) Uani d . 1
H H11 -0.0095 0.5976 0.1017 0.042 Uiso calc R 1
C C12 0.13142(14) 0.5621(3) 0.13407(14) 0.0342(4) Uani d . 1
H H12 0.1338 0.5904 0.0754 0.041 Uiso calc R 1

loop_
_atom_site_aniso_label
_atom_site_aniso_U_11
_atom_site_aniso_U_22
_atom_site_aniso_U_33
_atom_site_aniso_U_12
_atom_site_aniso_U_13
_atom_site_aniso_U_23
Cd1 0.01281(17) 0.03481(19) 0.03689(19) -0.00051(5) 0.01054(11) -0.00146(6)
S1 0.0174(3) 0.0352(3) 0.0500(4) -0.00152(14) 0.0190(3) -0.00351(17)
O1 0.0210(7) 0.0697(11) 0.0582(9) 0.0136(8) 0.0181(6) 0.0197(9)
O2 0.0275(8) 0.0627(11) 0.0810(11) -0.0076(8) 0.0290(8) -0.0316(10)
O3 0.0196(9) 0.0565(11) 0.0619(12) -0.0001(5) 0.0136(8) -0.0056(6)
O4 0.0369(9) 0.0594(11) 0.0942(13) 0.0054(8) 0.0427(9) 0.0243(10)
O5 0.0318(8) 0.0794(13) 0.1183(16) -0.0128(9) 0.0366(10) -0.0596(13)
O6 0.0289(8) 0.0791(13) 0.0921(13) 0.0042(8) 0.0254(8) 0.0459(11)
N1 0.0152(9) 0.0393(10) 0.0338(9) -0.0004(5) 0.0083(7) -0.0008(6)
N2 0.0186(7) 0.0542(11) 0.0399(9) 0.0035(7) 0.0125(6) 0.0069(8)
C1 0.0161(11) 0.0381(12) 0.0295(10) -0.0004(6) 0.0082(8) 0.0001(6)
C2 0.0189(11) 0.0288(10) 0.0353(12) 0.0000(6) 0.0095(9) -0.0004(6)
C3 0.0184(11) 0.0377(12) 0.0340(12) 0.0001(6) 0.0036(9) 0.0009(7)
C4 0.0283(12) 0.0421(12) 0.0277(10) -0.0005(7) 0.0075(9) -0.0006(7)
C5 0.0228(11) 0.0398(11) 0.0362(11) 0.0007(7) 0.0139(9) -0.0008(7)
C6 0.0154(10) 0.0387(12) 0.0352(11) -0.0019(6) 0.0074(8) -0.0013(7)
C7 0.0183(11) 0.0288(10) 0.0499(13) -0.0005(6) 0.0197(10) -0.0014(7)
C8 0.0212(10) 0.0388(10) 0.0483(13) 0.0048(7) 0.0172(9) 0.0074(8)
C9 0.0254(11) 0.0388(11) 0.0469(12) 0.0054(7) 0.0209(10) 0.0098(8)
C10 0.0200(11) 0.0287(9) 0.0508(12) 0.0002(7) 0.0202(9) -0.0007(8)
C11 0.0195(9) 0.0427(11) 0.0454(11) 0.0000(9) 0.0139(8) -0.0004(10)
C12 0.0237(9) 0.0419(10) 0.0412(10) -0.0029(9) 0.0169(8) -0.0012(10)

loop_
_atom_type_symbol
_atom_type_description
_atom_type_scat_dispersion_real
_atom_type_scat_dispersion_imag
_atom_type_scat_source
C C 0.0033 0.0016 'International Tables Vol C Tables 4.2.6.8 and 6.1.1.4'
H H 0.0000 0.0000 'International Tables Vol C Tables 4.2.6.8 and 6.1.1.4'
N N 0.0061 0.0033 'International Tables Vol C Tables 4.2.6.8 and 6.1.1.4'
O O 0.0106 0.0060 'International Tables Vol C Tables 4.2.6.8 and 6.1.1.4'
S S 0.1246 0.1234 'International Tables Vol C Tables 4.2.6.8 and 6.1.1.4'
Cd Cd -0.8075 1.2024 'International Tables Vol C Tables 4.2.6.8 and 6.1.1.4'

loop_
_geom_angle_atom_site_label_1
_geom_angle_atom_site_label_2
_geom_angle_atom_site_label_3
_geom_angle_site_symmetry_1
_geom_angle_site_symmetry_3
_geom_angle
N1 Cd1 N1 3_656 . 180.00(6)
N1 Cd1 O5 3_656 3_656 87.37(7)
N1 Cd1 O5 . 3_656 92.63(7)
N1 Cd1 O5 3_656 . 92.63(6)
N1 Cd1 O5 . . 87.37(7)
O5 Cd1 O5 3_656 . 180.0
N1 Cd1 O6 3_656 3_656 87.44(7)
N1 Cd1 O6 . 3_656 92.56(7)
O5 Cd1 O6 3_656 3_656 86.23(10)
O5 Cd1 O6 . 3_656 93.77(10)
N1 Cd1 O6 3_656 . 92.56(7)
N1 Cd1 O6 . . 87.44(7)
O5 Cd1 O6 3_656 . 93.77(10)
O5 Cd1 O6 . . 86.23(10)
O6 Cd1 O6 3_656 . 180.0
O4 S1 O3 . . 114.71(11)
O4 S1 O2 . . 111.55(16)
O3 S1 O2 . . 113.62(11)
O4 S1 C7 . . 106.64(9)
O3 S1 C7 . . 102.88(13)
O2 S1 C7 . . 106.44(9)
Cd1 O5 H5A . . 131.1
Cd1 O5 H5B . . 129.3
H5A O5 H5B . . 97.4
Cd1 O6 H6A . . 126.9
Cd1 O6 H6B . . 130.0
H6A O6 H6B . . 97.1
C1 N1 C5 . . 120.96(19)
C1 N1 Cd1 . . 121.05(16)
C5 N1 Cd1 . . 117.99(15)
C6 N2 H2A . . 120.0
C6 N2 H2B . . 120.0
H2A N2 H2B . . 120.0
N1 C1 C2 . . 118.7(2)
N1 C1 H1 . . 120.7
C2 C1 H1 . . 120.7
C1 C2 C3 . . 119.9(2)
C1 C2 C6 . . 118.8(2)
C3 C2 C6 . . 121.2(2)
C4 C3 C2 . . 121.5(2)
C4 C3 H3 . . 119.2
C2 C3 H3 . . 119.2
C5 C4 C3 . . 115.4(2)
C5 C4 H4 . . 122.3
C3 C4 H4 . . 122.3
C4 C5 N1 . . 123.5(2)
C4 C5 H5 . . 118.3
N1 C5 H5 . . 118.3
O1 C6 N2 . . 124.3(2)
O1 C6 C2 . . 117.0(2)
N2 C6 C2 . . 118.65(18)
C12 C7 C8 . . 123.5(2)
C12 C7 S1 . . 115.34(19)
C8 C7 S1 . . 121.17(18)
C9 C8 C7 . . 119.9(2)
C9 C8 H8 . . 120.1
C7 C8 H8 . . 120.1
C8 C9 C10 . . 117.6(2)
C8 C9 H9 . . 121.2
C10 C9 H9 . . 121.2
C9 C10 C10 . 2 117.4(3)
C9 C10 C11 . . 121.3(2)
C10 C10 C11 2 . 121.4(3)
C12 C11 C10 . . 121.50(19)
C12 C11 H11 . . 119.3
C10 C11 H11 . . 119.3
C11 C12 C7 . . 116.2(2)
C11 C12 H12 . . 121.9
C7 C12 H12 . . 121.9

loop_
_geom_bond_atom_site_label_1
_geom_bond_atom_site_label_2
_geom_bond_site_symmetry_2
_geom_bond_distance
Cd1 N1 3_656 2.230(2)
Cd1 N1 . 2.230(2)
Cd1 O5 3_656 2.316(2)
Cd1 O5 . 2.316(2)
Cd1 O6 3_656 2.3479(19)
Cd1 O6 . 2.3479(19)
S1 O4 . 1.463(2)
S1 O3 . 1.470(2)
S1 O2 . 1.4742(19)
S1 C7 . 1.717(2)
O1 C6 . 1.200(3)
O5 H5A . 0.8108
O5 H5B . 0.8551
O6 H6A . 0.8517
O6 H6B . 0.8328
N1 C1 . 1.332(3)
N1 C5 . 1.387(3)
N2 C6 . 1.368(3)
N2 H2A . 0.8600
N2 H2B . 0.8600
C1 C2 . 1.341(3)
C1 H1 . 0.9300
C2 C3 . 1.439(3)
C2 C6 . 1.481(3)
C3 C4 . 1.357(4)
C3 H3 . 0.9300
C4 C5 . 1.353(3)
C4 H4 . 0.9300
C5 H5 . 0.9300
C7 C12 . 1.373(3)
C7 C8 . 1.434(4)
C8 C9 . 1.346(3)
C8 H8 . 0.9300
C9 C10 . 1.384(4)
C9 H9 . 0.9300
C10 C10 2 1.439(4)
C10 C11 . 1.443(3)
C11 C12 . 1.341(3)
C11 H11 . 0.9300
C12 H12 . 0.9300

loop_
_geom_hbond_atom_site_label_D
_geom_hbond_atom_site_label_H
_geom_hbond_atom_site_label_A
_geom_hbond_site_symmetry_A
_geom_hbond_distance_DH
_geom_hbond_distance_HA
_geom_hbond_distance_DA
_geom_hbond_angle_DHA
O5 H5A O3 1_545 0.81 2.03 2.832(3) 171
O5 H5B O4 2_645 0.86 1.83 2.676(2) 172
O6 H6A O3 . 0.85 1.93 2.777(3) 178
O6 H6B O2 2_655 0.83 1.89 2.716(3) 171
N2 H2A O1 3_556 0.86 2.08 2.932(2) 171
N2 H2B O2 4_556 0.86 2.17 3.025(3) 172
